data_4104312
loop_
_publ_author_name
'Kil Sik Min'
'Antonio G. DiPasquale'
'Arnold L. Rheingold'
'Henry S. White'
'Joel S. Miller'

_publ_section_title
;
 Observation of Redox-Induced Electron Transfer and Spin Crossover for
 Dinuclear Cobalt and Iron Complexes with the
 2,5-Di-tert-butyl-3,6-dihydroxy-1,4-benzoquinonate Bridging Ligand
;
_journal_name_full 'Journal of the American Chemical Society'
_journal_page_first 6229
_journal_page_last 6236
_journal_paper_doi 10.1021/ja900909u
_journal_volume 131
_journal_year 2009
_chemical_formula_sum 'C56 H63 B4 Co2 F16 N14 O4'
_chemical_formula_weight 1461.30
_chemical_name_common KS-127-03A
_chemical_name_systematic
;
 ?
;
_space_group.centring_type P

_space_group_IT_number 14
_space_group.IT_number 14

_symmetry_cell_setting monoclinic
_symmetry_space_group_name_Hall '-P 2yn'
_symmetry_space_group_name_H-M 'P 1 21/n 1'
_atom_sites_solution_hydrogens geom
_atom_sites_solution_primary direct
_atom_sites_solution_secondary difmap
_audit_creation_method SHELXL-97
_cell_angle_alpha 90.00
_cell_angle_beta 109.888(2)
_cell_angle_gamma 90.00
_cell_formula_units_Z 4
_cell_length_a 17.953(3)
_cell_length_b 19.739(3)
_cell_length_c 19.190(3)
_cell_measurement_reflns_used 8015
_cell_measurement_temperature 100(2)
_cell_measurement_theta_max 28.09
_cell_measurement_theta_min 2.26
_cell_volume 6394.9(18)
_computing_cell_refinement 'Bruker SMART'
_computing_data_collection 'Bruker SMART'
_computing_data_reduction 'Bruker SAINT'
_computing_molecular_graphics ORTEP-32
_computing_publication_material WinGX
_computing_structure_refinement SHELXL-97
_computing_structure_solution SIR-2004
_diffrn_ambient_temperature 100(2)
_diffrn_measured_fraction_theta_full 0.999
_diffrn_measured_fraction_theta_max 0.999
_diffrn_measurement_device_type 'CCD area detector'
_diffrn_measurement_method 'phi and omega scans'
_diffrn_radiation_monochromator graphite
_diffrn_radiation_source 'fine-focus sealed tube'
_diffrn_radiation_type MoK\a
_diffrn_radiation_wavelength 0.71073
_diffrn_reflns_av_R_equivalents 0.0585
_diffrn_reflns_av_sigmaI/netI 0.0622
_diffrn_reflns_limit_h_max 21
_diffrn_reflns_limit_h_min -21
_diffrn_reflns_limit_k_max 23
_diffrn_reflns_limit_k_min -23
_diffrn_reflns_limit_l_max 22
_diffrn_reflns_limit_l_min -22
_diffrn_reflns_number 44852
_diffrn_reflns_theta_full 25.00
_diffrn_reflns_theta_max 25.03
_diffrn_reflns_theta_min 2.06
_exptl_absorpt_coefficient_mu 0.623
_exptl_absorpt_correction_T_max 0.9577
_exptl_absorpt_correction_T_min 0.9124
_exptl_absorpt_correction_type multi-scan
_exptl_absorpt_process_details SADABS
_exptl_crystal_colour yellow
_exptl_crystal_density_diffrn 1.518
_exptl_crystal_density_method 'not measured'
_exptl_crystal_description plate
_exptl_crystal_F_000 2988
_exptl_crystal_size_max 0.15
_exptl_crystal_size_mid 0.15
_exptl_crystal_size_min 0.07
_platon_squeeze_details
;
 SQUEEZE (PLATON, A.Spek) was used to treat diffuse solvent
 and anion contributions.  Total electron count found = 942/unit cell.
 Calculated for 12 acetonitrile (the re'xtal solvent) and 16 BF4- anions
 = 912/unit cell.  The intensive properties (density, F(000), etc.)
 reflect these contributions.
;
_refine_diff_density_max 1.241
_refine_diff_density_min -0.581
_refine_diff_density_rms 0.085
_refine_ls_extinction_method none
_refine_ls_goodness_of_fit_ref 1.037
_refine_ls_hydrogen_treatment constr
_refine_ls_matrix_type full
_refine_ls_number_parameters 583
_refine_ls_number_reflns 11307
_refine_ls_number_restraints 0
_refine_ls_restrained_S_all 1.037
_refine_ls_R_factor_all 0.1047
_refine_ls_R_factor_gt 0.0778
_refine_ls_shift/su_max 0.000
_refine_ls_shift/su_mean 0.000
_refine_ls_structure_factor_coef Fsqd
_refine_ls_weighting_details 'calc w=1/[\s^2^(Fo^2^)+(0.1089P)^2^+3.9926P] where P=(Fo^2^+2Fc^2^)/3'
_refine_ls_weighting_scheme calc
_refine_ls_wR_factor_gt 0.1916
_refine_ls_wR_factor_ref 0.2041
_reflns_number_gt 7796
_reflns_number_total 11307
_reflns_threshold_expression >2sigma(I)
_cod_data_source_file ja900909u_si_003.cif
_cod_data_source_block jsm130
_cod_depositor_comments
;
The following automatic conversions were performed:

'_space_group.centring_type' value 'primitive' was replaced with the
value 'P' as specified in the replacement file
'/home/antanas/src/cod-tools/trunk/data/replacement-values/replacement_values.lst'.

Automatic conversion script
Id: cif_fix_values 5642 2017-10-24 12:04:52Z antanas 
;
_cod_original_cell_volume 6394.9(16)
_cod_database_code 4104312

loop_
_symmetry_equiv_pos_as_xyz
'x, y, z'
'-x+1/2, y+1/2, -z+1/2'
'-x, -y, -z'
'x-1/2, -y-1/2, z-1/2'

loop_
_atom_site_label
_atom_site_type_symbol
_atom_site_fract_x
_atom_site_fract_y
_atom_site_fract_z
_atom_site_U_iso_or_equiv
_atom_site_adp_type
_atom_site_occupancy
_atom_site_symmetry_multiplicity
_atom_site_calc_flag
_atom_site_refinement_flags
C1 C 0.0458(3) 0.2408(3) 0.3961(3) 0.0486(13) Uani 1 1 d .
H1 H 0.0812 0.2782 0.4060 0.058 Uiso 1 1 calc R
C2 C 0.0528(3) 0.1916(3) 0.4525(3) 0.0581(15) Uani 1 1 d .
H2 H 0.0935 0.1951 0.4995 0.070 Uiso 1 1 calc R
C3 C 0.0020(3) 0.1413(4) 0.4384(3) 0.0715(19) Uani 1 1 d .
H3 H 0.0052 0.1094 0.4763 0.086 Uiso 1 1 calc R
C4 C -0.0575(3) 0.1333(3) 0.3681(3) 0.0606(16) Uani 1 1 d .
H4 H -0.0931 0.0961 0.3585 0.073 Uiso 1 1 calc R
C5 C -0.0624(3) 0.1805(3) 0.3146(3) 0.0539(14) Uani 1 1 d .
C6 C -0.1200(3) 0.1814(3) 0.2398(3) 0.0565(15) Uani 1 1 d .
H6A H -0.1708 0.1621 0.2402 0.068 Uiso 1 1 calc R
H6B H -0.1006 0.1530 0.2070 0.068 Uiso 1 1 calc R
C7 C -0.0408(3) 0.4124(3) 0.3385(3) 0.0416(11) Uani 1 1 d .
H7 H 0.0148 0.4169 0.3505 0.050 Uiso 1 1 calc R
C8 C -0.0805(3) 0.4589(3) 0.3645(3) 0.0516(13) Uani 1 1 d .
H8 H -0.0529 0.4960 0.3934 0.062 Uiso 1 1 calc R
C9 C -0.1607(4) 0.4523(3) 0.3490(4) 0.0642(16) Uani 1 1 d .
H9 H -0.1895 0.4847 0.3662 0.077 Uiso 1 1 calc R
C10 C -0.1990(3) 0.3959(3) 0.3067(3) 0.0644(17) Uani 1 1 d .
H10 H -0.2542 0.3894 0.2960 0.077 Uiso 1 1 calc R
C11 C -0.1577(3) 0.3515(3) 0.2817(3) 0.0509(13) Uani 1 1 d .
C12 C -0.1919(3) 0.2888(3) 0.2377(3) 0.0619(16) Uani 1 1 d .
H12A H -0.2385 0.3017 0.1946 0.074 Uiso 1 1 calc R
H12B H -0.2102 0.2578 0.2690 0.074 Uiso 1 1 calc R
C13 C -0.0434(3) 0.4129(2) 0.1495(3) 0.0413(11) Uani 1 1 d .
H13 H 0.0010 0.4315 0.1872 0.050 Uiso 1 1 calc R
C14 C -0.0796(3) 0.4498(3) 0.0857(3) 0.0499(13) Uani 1 1 d .
H14 H -0.0598 0.4928 0.0782 0.060 Uiso 1 1 calc R
C15 C -0.1469(3) 0.4213(3) 0.0318(3) 0.0503(13) Uani 1 1 d .
H15 H -0.1736 0.4457 -0.0123 0.060 Uiso 1 1 calc R
C16 C -0.1737(3) 0.3596(3) 0.0426(3) 0.0539(14) Uani 1 1 d .
H16 H -0.2185 0.3403 0.0059 0.065 Uiso 1 1 calc R
C17 C -0.1347(3) 0.3242(3) 0.1085(3) 0.0442(12) Uani 1 1 d .
C18 C -0.1581(3) 0.2545(3) 0.1281(3) 0.0479(13) Uani 1 1 d .
H18A H -0.2161 0.2480 0.1056 0.057 Uiso 1 1 calc R
H18B H -0.1312 0.2186 0.1096 0.057 Uiso 1 1 calc R
C19 C 0.3536(3) 0.1263(2) 0.2794(2) 0.0326(10) Uani 1 1 d .
H19 H 0.3089 0.1125 0.2387 0.039 Uiso 1 1 calc R
C20 C 0.3815(3) 0.0861(2) 0.3404(3) 0.0400(11) Uani 1 1 d .
H20 H 0.3557 0.0445 0.3422 0.048 Uiso 1 1 calc R
C21 C 0.4470(2) 0.1051(2) 0.3995(2) 0.0331(10) Uani 1 1 d .
H21 H 0.4665 0.0768 0.4418 0.040 Uiso 1 1 calc R
C22 C 0.4841(3) 0.1663(2) 0.3962(2) 0.0383(11) Uani 1 1 d .
H22 H 0.5298 0.1801 0.4359 0.046 Uiso 1 1 calc R
C23 C 0.4536(2) 0.2063(2) 0.3346(2) 0.0323(9) Uani 1 1 d .
C24 C 0.4837(2) 0.2753(2) 0.3243(2) 0.0370(10) Uani 1 1 d .
H24A H 0.5415 0.2781 0.3513 0.044 Uiso 1 1 calc R
H24B H 0.4571 0.3105 0.3441 0.044 Uiso 1 1 calc R
C25 C 0.3627(3) 0.1512(3) 0.0851(2) 0.0487(13) Uani 1 1 d .
H25 H 0.3083 0.1432 0.0773 0.058 Uiso 1 1 calc R
C26 C 0.4004(4) 0.1195(3) 0.0408(3) 0.074(2) Uani 1 1 d .
H26 H 0.3713 0.0895 0.0025 0.089 Uiso 1 1 calc R
C27 C 0.4773(4) 0.1310(3) 0.0521(3) 0.0576(15) Uani 1 1 d .
H27 H 0.5023 0.1089 0.0219 0.069 Uiso 1 1 calc R
C28 C 0.5198(3) 0.1740(3) 0.1064(3) 0.0534(14) Uani 1 1 d .
H28 H 0.5739 0.1832 0.1138 0.064 Uiso 1 1 calc R
C29 C 0.4825(3) 0.2042(2) 0.1506(3) 0.0417(11) Uani 1 1 d .
C30 C 0.5248(3) 0.2470(2) 0.2170(2) 0.0386(11) Uani 1 1 d .
H30A H 0.5604 0.2792 0.2041 0.046 Uiso 1 1 calc R
H30B H 0.5577 0.2177 0.2576 0.046 Uiso 1 1 calc R
C31 C 0.3002(3) 0.3212(2) 0.0534(2) 0.0369(10) Uani 1 1 d .
H31 H 0.2594 0.2880 0.0388 0.044 Uiso 1 1 calc R
C32 C 0.3050(3) 0.3688(3) 0.0028(3) 0.0459(12) Uani 1 1 d .
H32 H 0.2669 0.3695 -0.0458 0.055 Uiso 1 1 calc R
C33 C 0.3651(3) 0.4153(3) 0.0231(3) 0.0508(13) Uani 1 1 d .
H33 H 0.3691 0.4483 -0.0115 0.061 Uiso 1 1 calc R
C34 C 0.4208(3) 0.4142(2) 0.0948(3) 0.0397(11) Uani 1 1 d .
H34 H 0.4638 0.4452 0.1093 0.048 Uiso 1 1 calc R
C35 C 0.4112(2) 0.3666(2) 0.1439(2) 0.0322(10) Uani 1 1 d .
C36 C 0.4648(2) 0.3597(2) 0.2230(2) 0.0335(10) Uani 1 1 d .
H36A H 0.5188 0.3757 0.2285 0.040 Uiso 1 1 calc R
H36B H 0.4445 0.3871 0.2559 0.040 Uiso 1 1 calc R
C37 C 0.1221(2) 0.3120(2) 0.2558(2) 0.0289(9) Uani 1 1 d .
C38 C 0.0871(3) 0.2534(2) 0.2043(2) 0.0334(10) Uani 1 1 d .
C39 C 0.1297(2) 0.2186(2) 0.1639(2) 0.0318(9) Uani 1 1 d .
C40 C 0.2066(2) 0.2413(2) 0.1816(2) 0.0276(9) Uani 1 1 d .
C41 C 0.2419(2) 0.2970(2) 0.2385(2) 0.0270(9) Uani 1 1 d .
C42 C 0.1993(2) 0.3335(2) 0.2750(2) 0.0286(9) Uani 1 1 d .
C43 C 0.0899(3) 0.1633(2) 0.1071(3) 0.0464(12) Uani 1 1 d .
C44 C 0.0625(5) 0.1028(3) 0.1502(4) 0.092(2) Uani 1 1 d .
H44A H 0.1085 0.0749 0.1769 0.138 Uiso 1 1 calc R
H44B H 0.0227 0.0747 0.1142 0.138 Uiso 1 1 calc R
H44C H 0.0398 0.1223 0.1855 0.138 Uiso 1 1 calc R
C45 C 0.0191(5) 0.1867(4) 0.0502(4) 0.151(5) Uani 1 1 d .
H45A H -0.0153 0.1480 0.0290 0.227 Uiso 1 1 calc R
H45B H 0.0334 0.2095 0.0112 0.227 Uiso 1 1 calc R
H45C H -0.0089 0.2185 0.0718 0.227 Uiso 1 1 calc R
C46 C 0.1439(5) 0.1224(4) 0.0797(6) 0.142(4) Uani 1 1 d .
H46A H 0.1174 0.0802 0.0577 0.213 Uiso 1 1 calc R
H46B H 0.1922 0.1117 0.1212 0.213 Uiso 1 1 calc R
H46C H 0.1576 0.1483 0.0422 0.213 Uiso 1 1 calc R
C47 C 0.2419(3) 0.3892(2) 0.3320(2) 0.0366(10) Uani 1 1 d .
C48 C 0.3036(3) 0.3557(3) 0.3983(2) 0.0501(13) Uani 1 1 d .
H48A H 0.2770 0.3262 0.4237 0.075 Uiso 1 1 calc R
H48B H 0.3336 0.3907 0.4327 0.075 Uiso 1 1 calc R
H48C H 0.3398 0.3287 0.3812 0.075 Uiso 1 1 calc R
C49 C 0.1837(3) 0.4288(3) 0.3616(3) 0.0507(13) Uani 1 1 d .
H49A H 0.1440 0.4520 0.3204 0.076 Uiso 1 1 calc R
H49B H 0.2133 0.4623 0.3984 0.076 Uiso 1 1 calc R
H49C H 0.1571 0.3971 0.3848 0.076 Uiso 1 1 calc R
C50 C 0.2803(3) 0.4413(2) 0.2946(3) 0.0448(12) Uani 1 1 d .
H50A H 0.3224 0.4193 0.2811 0.067 Uiso 1 1 calc R
H50B H 0.3028 0.4786 0.3291 0.067 Uiso 1 1 calc R
H50C H 0.2401 0.4592 0.2499 0.067 Uiso 1 1 calc R
N1 N -0.0098(2) 0.2347(2) 0.3301(2) 0.0422(10) Uani 1 1 d .
N2 N -0.0785(2) 0.3596(2) 0.2959(2) 0.0455(10) Uani 1 1 d .
N3 N -0.0702(2) 0.35096(19) 0.1592(2) 0.0365(9) Uani 1 1 d .
N4 N -0.1333(2) 0.2517(2) 0.2104(2) 0.0479(10) Uani 1 1 d .
N5 N 0.38998(19) 0.18666(16) 0.27678(18) 0.0288(8) Uani 1 1 d .
N6 N 0.4057(2) 0.19354(18) 0.1391(2) 0.0383(9) Uani 1 1 d .
N7 N 0.3516(2) 0.32056(18) 0.12232(18) 0.0311(8) Uani 1 1 d .
N8 N 0.46651(19) 0.28603(17) 0.24287(18) 0.0309(8) Uani 1 1 d .
O1 O 0.07180(16) 0.33699(15) 0.28293(15) 0.0350(7) Uani 1 1 d .
O2 O 0.01707(18) 0.23734(15) 0.19801(16) 0.0385(7) Uani 1 1 d .
O3 O 0.31602(16) 0.30704(13) 0.24917(14) 0.0301(6) Uani 1 1 d .
O4 O 0.25717(16) 0.21692(13) 0.15339(14) 0.0308(7) Uani 1 1 d .
Co1 Co -0.03052(3) 0.29669(3) 0.24860(3) 0.0386(2) Uani 1 1 d .
Co2 Co 0.36129(3) 0.24989(3) 0.19557(3) 0.02988(17) Uani 1 1 d .

loop_
_atom_site_aniso_label
_atom_site_aniso_U_11
_atom_site_aniso_U_22
_atom_site_aniso_U_33
_atom_site_aniso_U_23
_atom_site_aniso_U_13
_atom_site_aniso_U_12
C1 0.041(3) 0.071(4) 0.036(3) 0.014(2) 0.016(2) 0.003(2)
C2 0.047(3) 0.090(4) 0.036(3) 0.020(3) 0.012(2) -0.005(3)
C3 0.054(4) 0.111(5) 0.055(4) 0.038(4) 0.026(3) 0.009(4)
C4 0.039(3) 0.074(4) 0.062(4) 0.034(3) 0.008(3) -0.006(3)
C5 0.043(3) 0.061(3) 0.054(3) 0.017(3) 0.013(2) -0.019(3)
C6 0.040(3) 0.060(3) 0.068(4) 0.018(3) 0.016(3) -0.022(2)
C7 0.031(2) 0.056(3) 0.042(3) 0.006(2) 0.018(2) -0.001(2)
C8 0.063(3) 0.054(3) 0.045(3) 0.014(2) 0.028(3) 0.009(3)
C9 0.061(4) 0.067(4) 0.081(4) 0.022(3) 0.045(3) 0.012(3)
C10 0.041(3) 0.086(4) 0.082(4) 0.034(4) 0.041(3) 0.009(3)
C11 0.040(3) 0.071(4) 0.043(3) 0.026(3) 0.015(2) 0.001(3)
C12 0.031(3) 0.082(4) 0.075(4) 0.002(3) 0.020(3) -0.013(3)
C13 0.039(3) 0.039(3) 0.039(3) -0.002(2) 0.005(2) -0.004(2)
C14 0.047(3) 0.046(3) 0.059(3) 0.016(2) 0.021(3) -0.002(2)
C15 0.037(3) 0.059(3) 0.049(3) 0.020(3) 0.008(2) 0.000(2)
C16 0.037(3) 0.063(3) 0.049(3) 0.010(3) -0.002(2) -0.008(2)
C17 0.032(2) 0.051(3) 0.043(3) 0.011(2) 0.005(2) -0.001(2)
C18 0.025(2) 0.054(3) 0.053(3) 0.009(2) -0.002(2) -0.008(2)
C19 0.035(2) 0.029(2) 0.028(2) -0.0044(17) 0.0038(18) -0.0061(18)
C20 0.036(2) 0.034(2) 0.049(3) 0.007(2) 0.013(2) 0.009(2)
C21 0.035(2) 0.035(2) 0.026(2) 0.0063(18) 0.0058(18) 0.0082(19)
C22 0.037(2) 0.048(3) 0.023(2) -0.0046(19) 0.0020(19) 0.006(2)
C23 0.035(2) 0.038(2) 0.024(2) 0.0005(18) 0.0100(18) 0.0043(19)
C24 0.026(2) 0.047(3) 0.029(2) 0.000(2) -0.0021(18) -0.0077(19)
C25 0.050(3) 0.053(3) 0.031(2) -0.011(2) -0.003(2) 0.008(2)
C26 0.084(5) 0.084(4) 0.049(3) -0.005(3) 0.016(3) 0.048(4)
C27 0.065(4) 0.074(4) 0.039(3) -0.002(3) 0.024(3) 0.019(3)
C28 0.041(3) 0.075(4) 0.046(3) 0.005(3) 0.017(2) 0.021(3)
C29 0.045(3) 0.042(3) 0.035(2) 0.005(2) 0.009(2) 0.011(2)
C30 0.032(2) 0.049(3) 0.035(2) 0.006(2) 0.011(2) 0.006(2)
C31 0.039(3) 0.040(2) 0.028(2) 0.0087(19) 0.0070(19) 0.006(2)
C32 0.046(3) 0.064(3) 0.027(2) 0.010(2) 0.010(2) 0.011(3)
C33 0.070(4) 0.046(3) 0.041(3) 0.015(2) 0.025(3) 0.015(3)
C34 0.037(2) 0.039(3) 0.046(3) 0.007(2) 0.017(2) -0.001(2)
C35 0.033(2) 0.032(2) 0.036(2) 0.0104(18) 0.0162(19) 0.0068(18)
C36 0.029(2) 0.034(2) 0.035(2) -0.0016(18) 0.0069(19) -0.0080(18)
C37 0.025(2) 0.039(2) 0.023(2) 0.0129(17) 0.0076(17) -0.0042(18)
C38 0.033(2) 0.040(2) 0.021(2) 0.0086(18) 0.0004(17) -0.0096(19)
C39 0.032(2) 0.036(2) 0.020(2) 0.0037(17) -0.0001(17) -0.0016(19)
C40 0.033(2) 0.030(2) 0.0167(19) 0.0040(16) 0.0033(17) 0.0059(18)
C41 0.028(2) 0.032(2) 0.0139(18) 0.0037(16) -0.0029(16) -0.0047(17)
C42 0.034(2) 0.031(2) 0.0198(19) 0.0041(17) 0.0086(17) -0.0040(18)
C43 0.031(2) 0.042(3) 0.057(3) -0.006(2) 0.003(2) -0.006(2)
C44 0.115(6) 0.050(4) 0.102(6) -0.006(4) 0.026(5) -0.014(4)
C45 0.168(9) 0.093(6) 0.087(5) -0.043(5) -0.092(6) 0.041(6)
C46 0.078(5) 0.111(7) 0.193(10) -0.100(7) -0.010(6) -0.004(5)
C47 0.039(3) 0.039(2) 0.028(2) -0.0052(19) 0.0074(19) -0.006(2)
C48 0.037(3) 0.076(4) 0.028(2) -0.008(2) 0.000(2) -0.006(2)
C49 0.035(3) 0.061(3) 0.049(3) -0.020(3) 0.004(2) -0.003(2)
C50 0.044(3) 0.038(3) 0.046(3) -0.008(2) 0.008(2) -0.006(2)
N1 0.032(2) 0.055(3) 0.040(2) 0.0125(18) 0.0131(18) -0.0017(18)
N2 0.040(2) 0.053(3) 0.042(2) 0.016(2) 0.0127(18) -0.0014(19)
N3 0.034(2) 0.044(2) 0.034(2) 0.0016(17) 0.0146(17) -0.0084(17)
N4 0.037(2) 0.062(3) 0.045(2) 0.008(2) 0.0146(19) -0.017(2)
N5 0.0276(18) 0.0285(18) 0.0246(17) 0.0004(14) 0.0013(14) 0.0044(14)
N6 0.037(2) 0.039(2) 0.032(2) 0.0043(16) 0.0030(17) 0.0082(17)
N7 0.0291(19) 0.039(2) 0.0213(17) 0.0010(15) 0.0040(14) 0.0039(16)
N8 0.0243(17) 0.0326(19) 0.0287(18) 0.0002(15) -0.0004(14) -0.0001(15)
O1 0.0283(15) 0.0431(18) 0.0313(16) 0.0013(13) 0.0071(13) -0.0102(13)
O2 0.0368(18) 0.0391(17) 0.0360(17) 0.0112(14) 0.0077(14) -0.0053(14)
O3 0.0279(15) 0.0312(15) 0.0234(14) -0.0024(12) -0.0014(12) -0.0059(12)
O4 0.0292(15) 0.0289(15) 0.0240(14) -0.0005(12) -0.0043(12) 0.0023(12)
Co1 0.0295(3) 0.0484(4) 0.0362(4) 0.0080(3) 0.0089(3) -0.0072(3)
Co2 0.0284(3) 0.0316(3) 0.0237(3) 0.0023(2) 0.0013(2) 0.0023(2)

loop_
_atom_type_symbol
_atom_type_description
_atom_type_scat_dispersion_real
_atom_type_scat_dispersion_imag
_atom_type_scat_source
C C 0.0033 0.0016 'International Tables Vol C Tables 4.2.6.8 and 6.1.1.4'
H H 0.0000 0.0000 'International Tables Vol C Tables 4.2.6.8 and 6.1.1.4'
B B 0.0013 0.0007 'International Tables Vol C Tables 4.2.6.8 and 6.1.1.4'
N N 0.0061 0.0033 'International Tables Vol C Tables 4.2.6.8 and 6.1.1.4'
O O 0.0106 0.0060 'International Tables Vol C Tables 4.2.6.8 and 6.1.1.4'
F F 0.0171 0.0103 'International Tables Vol C Tables 4.2.6.8 and 6.1.1.4'
Co Co 0.3494 0.9721 'International Tables Vol C Tables 4.2.6.8 and 6.1.1.4'

loop_
_geom_angle_atom_site_label_1
_geom_angle_atom_site_label_2
_geom_angle_atom_site_label_3
_geom_angle
N1 C1 C2 120.4(5)
N1 C1 H1 119.8
C2 C1 H1 119.8
C3 C2 C1 118.8(5)
C3 C2 H2 120.6
C1 C2 H2 120.6
C2 C3 C4 121.9(5)
C2 C3 H3 119.1
C4 C3 H3 119.1
C5 C4 C3 118.4(5)
C5 C4 H4 120.8
C3 C4 H4 120.8
C4 C5 N1 119.8(5)
C4 C5 C6 126.3(5)
N1 C5 C6 113.8(4)
C5 C6 N4 110.8(4)
C5 C6 H6A 109.5
N4 C6 H6A 109.5
C5 C6 H6B 109.5
N4 C6 H6B 109.5
H6A C6 H6B 108.1
N2 C7 C8 121.7(5)
N2 C7 H7 119.1
C8 C7 H7 119.1
C7 C8 C9 119.9(6)
C7 C8 H8 120.1
C9 C8 H8 120.1
C8 C9 C10 118.0(5)
C8 C9 H9 121.0
C10 C9 H9 121.0
C11 C10 C9 120.1(5)
C11 C10 H10 120.0
C9 C10 H10 120.0
C10 C11 N2 121.2(6)
C10 C11 C12 124.7(5)
N2 C11 C12 114.1(5)
C11 C12 N4 113.1(4)
C11 C12 H12A 109.0
N4 C12 H12A 109.0
C11 C12 H12B 109.0
N4 C12 H12B 109.0
H12A C12 H12B 107.8
N3 C13 C14 121.1(4)
N3 C13 H13 119.4
C14 C13 H13 119.4
C13 C14 C15 117.7(4)
C13 C14 H14 121.1
C15 C14 H14 121.1
C16 C15 C14 120.5(5)
C16 C15 H15 119.7
C14 C15 H15 119.7
C15 C16 C17 119.5(5)
C15 C16 H16 120.3
C17 C16 H16 120.3
N3 C17 C16 120.0(4)
N3 C17 C18 114.8(4)
C16 C17 C18 125.2(4)
N4 C18 C17 106.7(4)
N4 C18 H18A 110.4
C17 C18 H18A 110.4
N4 C18 H18B 110.4
C17 C18 H18B 110.4
H18A C18 H18B 108.6
C20 C19 N5 119.9(4)
C20 C19 H19 120.0
N5 C19 H19 120.0
C19 C20 C21 120.7(4)
C19 C20 H20 119.7
C21 C20 H20 119.7
C20 C21 C22 119.1(4)
C20 C21 H21 120.4
C22 C21 H21 120.4
C23 C22 C21 118.8(4)
C23 C22 H22 120.6
C21 C22 H22 120.6
N5 C23 C22 121.4(4)
N5 C23 C24 113.2(3)
C22 C23 C24 125.4(4)
C23 C24 N8 108.0(3)
C23 C24 H24A 110.1
N8 C24 H24A 110.1
C23 C24 H24B 110.1
N8 C24 H24B 110.1
H24A C24 H24B 108.4
N6 C25 C26 118.4(5)
N6 C25 H25 120.8
C26 C25 H25 120.8
C27 C26 C25 120.6(6)
C27 C26 H26 119.7
C25 C26 H26 119.7
C26 C27 C28 120.5(5)
C26 C27 H27 119.8
C28 C27 H27 119.8
C27 C28 C29 118.5(5)
C27 C28 H28 120.7
C29 C28 H28 120.7
N6 C29 C28 121.2(5)
N6 C29 C30 115.1(4)
C28 C29 C30 123.6(5)
C29 C30 N8 111.0(3)
C29 C30 H30A 109.4
N8 C30 H30A 109.4
C29 C30 H30B 109.4
N8 C30 H30B 109.4
H30A C30 H30B 108.0
N7 C31 C32 121.3(4)
N7 C31 H31 119.4
C32 C31 H31 119.4
C33 C32 C31 119.3(4)
C33 C32 H32 120.3
C31 C32 H32 120.3
C32 C33 C34 120.0(4)
C32 C33 H33 120.0
C34 C33 H33 120.0
C35 C34 C33 117.9(4)
C35 C34 H34 121.1
C33 C34 H34 121.1
N7 C35 C34 121.1(4)
N7 C35 C36 114.6(3)
C34 C35 C36 124.3(4)
N8 C36 C35 107.2(3)
N8 C36 H36A 110.3
C35 C36 H36A 110.3
N8 C36 H36B 110.3
C35 C36 H36B 110.3
H36A C36 H36B 108.5
O1 C37 C42 123.8(4)
O1 C37 C38 111.4(3)
C42 C37 C38 124.7(4)
O2 C38 C39 121.6(4)
O2 C38 C37 115.8(4)
C39 C38 C37 122.6(4)
C40 C39 C38 112.6(4)
C40 C39 C43 126.2(4)
C38 C39 C43 121.2(4)
O4 C40 C39 124.1(4)
O4 C40 C41 112.8(3)
C39 C40 C41 123.1(4)
O3 C41 C42 123.4(3)
O3 C41 C40 112.2(4)
C42 C41 C40 124.4(4)
C37 C42 C41 112.3(4)
C37 C42 C47 128.0(4)
C41 C42 C47 119.7(4)
C45 C43 C46 114.8(7)
C45 C43 C39 112.8(5)
C46 C43 C39 115.7(4)
C45 C43 C44 106.3(6)
C46 C43 C44 97.3(6)
C39 C43 C44 108.1(4)
C43 C44 H44A 109.5
C43 C44 H44B 109.5
H44A C44 H44B 109.5
C43 C44 H44C 109.5
H44A C44 H44C 109.5
H44B C44 H44C 109.5
C43 C45 H45A 109.5
C43 C45 H45B 109.5
H45A C45 H45B 109.5
C43 C45 H45C 109.5
H45A C45 H45C 109.5
H45B C45 H45C 109.5
C43 C46 H46A 109.5
C43 C46 H46B 109.5
H46A C46 H46B 109.5
C43 C46 H46C 109.5
H46A C46 H46C 109.5
H46B C46 H46C 109.5
C48 C47 C50 111.3(4)
C48 C47 C42 108.9(4)
C50 C47 C42 109.5(3)
C48 C47 C49 107.4(4)
C50 C47 C49 107.2(4)
C42 C47 C49 112.4(4)
C47 C48 H48A 109.5
C47 C48 H48B 109.5
H48A C48 H48B 109.5
C47 C48 H48C 109.5
H48A C48 H48C 109.5
H48B C48 H48C 109.5
C47 C49 H49A 109.5
C47 C49 H49B 109.5
H49A C49 H49B 109.5
C47 C49 H49C 109.5
H49A C49 H49C 109.5
H49B C49 H49C 109.5
C47 C50 H50A 109.5
C47 C50 H50B 109.5
H50A C50 H50B 109.5
C47 C50 H50C 109.5
H50A C50 H50C 109.5
H50B C50 H50C 109.5
C1 N1 C5 120.7(4)
C1 N1 Co1 126.5(3)
C5 N1 Co1 112.8(3)
C7 N2 C11 119.0(4)
C7 N2 Co1 125.1(3)
C11 N2 Co1 115.9(4)
C17 N3 C13 121.2(4)
C17 N3 Co1 113.0(3)
C13 N3 Co1 125.5(3)
C6 N4 C18 112.8(4)
C6 N4 C12 111.2(4)
C18 N4 C12 110.9(4)
C6 N4 Co1 105.8(3)
C18 N4 Co1 106.5(3)
C12 N4 Co1 109.3(3)
C23 N5 C19 120.1(3)
C23 N5 Co2 113.4(3)
C19 N5 Co2 126.5(3)
C29 N6 C25 120.8(4)
C29 N6 Co2 114.9(3)
C25 N6 Co2 123.9(3)
C31 N7 C35 120.4(4)
C31 N7 Co2 125.9(3)
C35 N7 Co2 113.1(3)
C36 N8 C24 112.4(3)
C36 N8 C30 111.5(3)
C24 N8 C30 110.5(3)
C36 N8 Co2 107.8(2)
C24 N8 Co2 105.0(2)
C30 N8 Co2 109.4(3)
C37 O1 Co1 115.4(3)
C38 O2 Co1 113.7(3)
C41 O3 Co2 115.7(2)
C40 O4 Co2 115.2(2)
O2 Co1 O1 83.43(13)
O2 Co1 N2 177.18(14)
O1 Co1 N2 95.83(15)
O2 Co1 N1 91.58(15)
O1 Co1 N1 95.04(14)
N2 Co1 N1 91.20(17)
O2 Co1 N3 88.98(14)
O1 Co1 N3 95.53(13)
N2 Co1 N3 88.38(16)
N1 Co1 N3 169.41(16)
O2 Co1 N4 93.46(16)
O1 Co1 N4 176.89(16)
N2 Co1 N4 87.27(18)
N1 Co1 N4 84.97(17)
N3 Co1 N4 84.44(16)
O4 Co2 O3 83.81(12)
O4 Co2 N6 95.72(14)
O3 Co2 N6 178.48(13)
O4 Co2 N5 94.41(13)
O3 Co2 N5 89.57(13)
N6 Co2 N5 91.91(15)
O4 Co2 N8 176.97(14)
O3 Co2 N8 93.25(13)
N6 Co2 N8 87.24(15)
N5 Co2 N8 84.80(14)
O4 Co2 N7 96.07(13)
O3 Co2 N7 90.92(13)
N6 Co2 N7 87.69(15)
N5 Co2 N7 169.49(14)
N8 Co2 N7 84.69(14)

loop_
_geom_bond_atom_site_label_1
_geom_bond_atom_site_label_2
_geom_bond_distance
C1 N1 1.325(6)
C1 C2 1.429(7)
C1 H1 0.9500
C2 C3 1.312(8)
C2 H2 0.9500
C3 C4 1.415(8)
C3 H3 0.9500
C4 C5 1.367(7)
C4 H4 0.9500
C5 N1 1.392(6)
C5 C6 1.456(7)
C6 N4 1.487(6)
C6 H6A 0.9900
C6 H6B 0.9900
C7 N2 1.354(6)
C7 C8 1.358(7)
C7 H7 0.9500
C8 C9 1.374(8)
C8 H8 0.9500
C9 C10 1.411(9)
C9 H9 0.9500
C10 C11 1.339(8)
C10 H10 0.9500
C11 N2 1.364(6)
C11 C12 1.505(8)
C12 N4 1.513(7)
C12 H12A 0.9900
C12 H12B 0.9900
C13 N3 1.349(6)
C13 C14 1.383(6)
C13 H13 0.9500
C14 C15 1.413(7)
C14 H14 0.9500
C15 C16 1.350(7)
C15 H15 0.9500
C16 C17 1.405(7)
C16 H16 0.9500
C17 N3 1.342(6)
C17 C18 1.522(7)
C18 N4 1.489(6)
C18 H18A 0.9900
C18 H18B 0.9900
C19 C20 1.361(6)
C19 N5 1.367(5)
C19 H19 0.9500
C20 C21 1.379(6)
C20 H20 0.9500
C21 C22 1.391(6)
C21 H21 0.9500
C22 C23 1.372(6)
C22 H22 0.9500
C23 N5 1.351(5)
C23 C24 1.502(6)
C24 N8 1.502(5)
C24 H24A 0.9900
C24 H24B 0.9900
C25 N6 1.350(6)
C25 C26 1.401(7)
C25 H25 0.9500
C26 C27 1.343(8)
C26 H26 0.9500
C27 C28 1.359(8)
C27 H27 0.9500
C28 C29 1.382(7)
C28 H28 0.9500
C29 N6 1.338(6)
C29 C30 1.501(6)
C30 N8 1.513(5)
C30 H30A 0.9900
C30 H30B 0.9900
C31 N7 1.331(5)
C31 C32 1.375(6)
C31 H31 0.9500
C32 C33 1.369(7)
C32 H32 0.9500
C33 C34 1.399(7)
C33 H33 0.9500
C34 C35 1.383(6)
C34 H34 0.9500
C35 N7 1.355(5)
C35 C36 1.502(6)
C36 N8 1.501(5)
C36 H36A 0.9900
C36 H36B 0.9900
C37 O1 1.285(5)
C37 C42 1.374(6)
C37 C38 1.512(6)
C38 O2 1.261(5)
C38 C39 1.437(6)
C39 C40 1.381(6)
C39 C43 1.536(6)
C40 O4 1.296(5)
C40 C41 1.526(5)
C41 O3 1.291(5)
C41 C42 1.400(6)
C42 C47 1.556(6)
C43 C45 1.441(8)
C43 C46 1.488(9)
C43 C44 1.621(8)
C44 H44A 0.9800
C44 H44B 0.9800
C44 H44C 0.9800
C45 H45A 0.9800
C45 H45B 0.9800
C45 H45C 0.9800
C46 H46A 0.9800
C46 H46B 0.9800
C46 H46C 0.9800
C47 C48 1.525(6)
C47 C50 1.545(6)
C47 C49 1.559(6)
C48 H48A 0.9800
C48 H48B 0.9800
C48 H48C 0.9800
C49 H49A 0.9800
C49 H49B 0.9800
C49 H49C 0.9800
C50 H50A 0.9800
C50 H50B 0.9800
C50 H50C 0.9800
N1 Co1 1.920(4)
N2 Co1 1.908(4)
N3 Co1 1.941(4)
N4 Co1 1.952(4)
N5 Co2 1.925(3)
N6 Co2 1.906(4)
N7 Co2 1.946(3)
N8 Co2 1.932(3)
O1 Co1 1.902(3)
O2 Co1 1.900(3)
O3 Co2 1.887(3)
O4 Co2 1.883(3)

loop_
_platon_squeeze_void_nr
_platon_squeeze_void_average_x
_platon_squeeze_void_average_y
_platon_squeeze_void_average_z
_platon_squeeze_void_volume
_platon_squeeze_void_count_electrons
1 -0.003 0.001 0.001 2309.4 941.9
